data_2202944
loop_
_publ_author_name
'G\"ultekin, Zeynep'
'Adams, Harry'
'H\"okelek, Tuncer'

_publ_section_title (1<i>RS</i>,4<i>RS</i>)-1-Methoxyspiro[bicyclo[2.2.2]oct-5-ene-2,2'-[1',3']dithiolane]
_journal_issue 7
_journal_name_full 'Acta Crystallographica Section E'
_journal_page_first o926
_journal_page_last o928
_journal_paper_doi 10.1107/S1600536803012005
_journal_volume 59
_journal_year 2003
_chemical_formula_moiety 'C11 H16 O S2'
_chemical_formula_sum 'C11 H16 O S2'
_chemical_formula_weight 228.36
_chemical_name_systematic
;
 ?
;
_space_group_IT_number 2
_symmetry_cell_setting triclinic
_symmetry_space_group_name_Hall '-P 1'
_symmetry_space_group_name_H-M 'P -1'
_atom_sites_solution_hydrogens geom
_atom_sites_solution_primary direct
_atom_sites_solution_secondary difmap
_audit_creation_method SHELXL-97
_cell_angle_alpha 99.23(4)
_cell_angle_beta 103.00(5)
_cell_angle_gamma 102.69(3)
_cell_formula_units_Z 2
_cell_length_a 6.748(4)
_cell_length_b 7.870(4)
_cell_length_c 11.474(7)
_cell_measurement_reflns_used 25
_cell_measurement_temperature 293(2)
_cell_measurement_theta_max 20
_cell_measurement_theta_min 12
_cell_volume 564.9(6)
_computing_cell_refinement XSCANS
_computing_data_collection 'XSCANS (Siemens, 1996)'
_computing_data_reduction 'SHELXTL (Bruker, 1997)'
_computing_molecular_graphics 'Ortep-3 for Windows (Farrugia, 1997)'
_computing_publication_material 'WinGX publication routines (Farrugia, 1999)'
_computing_structure_refinement 'SHELXL97 (Sheldrick, 1997)'
_computing_structure_solution 'SHELXS97 (Sheldrick, 1997)'
_diffrn_ambient_temperature 293(2)
_diffrn_measured_fraction_theta_full 1.000
_diffrn_measured_fraction_theta_max 1.000
_diffrn_measurement_device_type 'Siemens P4'
_diffrn_measurement_method 'non-profiled \w scans'
_diffrn_radiation_monochromator graphite
_diffrn_radiation_source 'fine-focus sealed tube'
_diffrn_radiation_type MoK\a
_diffrn_radiation_wavelength 0.71073
_diffrn_reflns_av_R_equivalents 0.0366
_diffrn_reflns_av_sigmaI/netI 0.0276
_diffrn_reflns_limit_h_max 8
_diffrn_reflns_limit_h_min -1
_diffrn_reflns_limit_k_max 9
_diffrn_reflns_limit_k_min -9
_diffrn_reflns_limit_l_max 13
_diffrn_reflns_limit_l_min -13
_diffrn_reflns_number 2493
_diffrn_reflns_theta_full 25.00
_diffrn_reflns_theta_max 25.00
_diffrn_reflns_theta_min 2.72
_diffrn_standards_decay_% 1
_diffrn_standards_interval_count 100
_diffrn_standards_number 3
_exptl_absorpt_coefficient_mu 0.437
_exptl_absorpt_correction_type none
_exptl_crystal_colour colourless
_exptl_crystal_density_diffrn 1.342
_exptl_crystal_density_method 'not measured'
_exptl_crystal_description block
_exptl_crystal_F_000 244
_exptl_crystal_size_max 0.55
_exptl_crystal_size_mid 0.34
_exptl_crystal_size_min 0.28
_refine_diff_density_max 0.295
_refine_diff_density_min -0.165
_refine_ls_extinction_method none
_refine_ls_goodness_of_fit_ref 0.995
_refine_ls_hydrogen_treatment mixed
_refine_ls_matrix_type full
_refine_ls_number_parameters 147
_refine_ls_number_reflns 1983
_refine_ls_number_restraints 0
_refine_ls_restrained_S_all 0.995
_refine_ls_R_factor_all 0.0754
_refine_ls_R_factor_gt 0.0545
_refine_ls_shift/su_max 0.002
_refine_ls_shift/su_mean 0.000
_refine_ls_structure_factor_coef Fsqd
_refine_ls_weighting_details 'calc w = 1/[\s^2^(Fo^2^)+(0.0676P)^2^] where P = (Fo^2^+2Fc^2^)/3'
_refine_ls_weighting_scheme calc
_refine_ls_wR_factor_gt 0.1140
_refine_ls_wR_factor_ref 0.1267
_reflns_number_gt 1040
_reflns_number_total 1983
_reflns_threshold_expression I>2\s(I)
_cod_data_source_file wn6163.cif
_cod_data_source_block I
_cod_database_code 2202944
_cod_database_fobs_code 2202944

loop_
_symmetry_equiv_pos_as_xyz
'x, y, z'
'-x, -y, -z'

loop_
_atom_site_label
_atom_site_fract_x
_atom_site_fract_y
_atom_site_fract_z
_atom_site_U_iso_or_equiv
_atom_site_adp_type
_atom_site_calc_flag
_atom_site_refinement_flags
_atom_site_occupancy
_atom_site_disorder_assembly
_atom_site_disorder_group
_atom_site_type_symbol
H41 -0.307(9) 0.320(8) 0.268(5) 0.14(2) Uiso d . 1 . . H
H31 0.103(6) 0.526(4) 0.241(3) 0.063(10) Uiso d . 1 . . H
H61 -0.334(5) 0.734(4) 0.101(3) 0.054(9) Uiso d . 1 . . H
H62 -0.253(8) 0.582(7) 0.036(5) 0.120(16) Uiso d . 1 . . H
H51 -0.516(9) 0.458(7) 0.197(5) 0.128(18) Uiso d . 1 . . H
S1 0.14523(13) 0.75242(11) 0.10461(7) 0.0537(3) Uani d . 1 . . S
S2 -0.02942(15) 1.01505(11) 0.22952(10) 0.0674(4) Uani d . 1 . . S
O1 0.2272(3) 0.8104(3) 0.38379(19) 0.0608(6) Uani d . 1 . . O
C2 -0.0373(4) 0.7751(3) 0.1983(2) 0.0386(6) Uani d . 1 . . C
C1 0.0184(4) 0.7118(3) 0.3202(2) 0.0408(6) Uani d . 1 . . C
C4 -0.2288(6) 0.4076(5) 0.2180(4) 0.0676(10) Uani d . 1 . . C
C11 -0.3429(5) 0.6548(5) 0.3202(3) 0.0655(9) Uani d . 1 . . C
H11A -0.4261 0.7395 0.3068 0.079 Uiso calc R 1 . . H
H11B -0.4031 0.5800 0.3697 0.079 Uiso calc R 1 . . H
C3 -0.0032(5) 0.5118(4) 0.2862(3) 0.0552(8) Uani d . 1 . . C
C5 -0.3623(5) 0.5404(5) 0.1995(3) 0.0597(9) Uani d . 1 . . C
C6 -0.2620(5) 0.6598(5) 0.1219(3) 0.0588(9) Uani d . 1 . . C
C7 0.3251(6) 0.9731(5) 0.1657(4) 0.0767(11) Uani d . 1 . . C
H7A 0.4237 0.9746 0.2420 0.092 Uiso calc R 1 . . H
H7B 0.4048 1.0042 0.1081 0.092 Uiso calc R 1 . . H
C9 0.2998(6) 0.7914(5) 0.5060(3) 0.0674(10) Uani d . 1 . . C
H9A 0.4429 0.8625 0.5407 0.101 Uiso calc R 1 . . H
H9B 0.2935 0.6683 0.5057 0.101 Uiso calc R 1 . . H
H9C 0.2122 0.8306 0.5541 0.101 Uiso calc R 1 . . H
C8 0.2045(6) 1.1028(5) 0.1873(5) 0.0822(12) Uani d . 1 . . C
H8A 0.1663 1.1467 0.1133 0.099 Uiso calc R 1 . . H
H8B 0.2939 1.2035 0.2518 0.099 Uiso calc R 1 . . H
C10 -0.1484(4) 0.7441(4) 0.3825(3) 0.0508(7) Uani d . 1 . . C
H10A -0.1179 0.7120 0.4615 0.061 Uiso calc R 1 . . H
H10B -0.1399 0.8707 0.3974 0.061 Uiso calc R 1 . . H

loop_
_atom_site_aniso_label
_atom_site_aniso_U_11
_atom_site_aniso_U_22
_atom_site_aniso_U_33
_atom_site_aniso_U_12
_atom_site_aniso_U_13
_atom_site_aniso_U_23
S1 0.0521(5) 0.0628(5) 0.0466(4) 0.0145(4) 0.0171(3) 0.0089(3)
S2 0.0737(6) 0.0474(5) 0.0923(7) 0.0230(4) 0.0369(5) 0.0175(4)
O1 0.0430(13) 0.0799(15) 0.0403(10) -0.0090(10) -0.0036(9) 0.0158(10)
C2 0.0326(14) 0.0447(13) 0.0353(12) 0.0104(11) 0.0044(11) 0.0065(11)
C1 0.0274(13) 0.0508(14) 0.0359(13) 0.0056(11) -0.0008(11) 0.0060(11)
C4 0.071(2) 0.0519(17) 0.064(2) 0.0037(16) 0.0072(18) 0.0001(16)
C11 0.0481(19) 0.088(2) 0.070(2) 0.0251(17) 0.0239(16) 0.0225(19)
C3 0.0444(18) 0.0631(19) 0.0613(18) 0.0217(14) 0.0108(15) 0.0179(15)
C5 0.0381(17) 0.069(2) 0.0549(17) -0.0026(14) 0.0025(14) 0.0035(15)
C6 0.0398(18) 0.0579(18) 0.0588(19) 0.0077(14) -0.0142(15) 0.0036(15)
C7 0.060(2) 0.067(2) 0.096(3) -0.0007(17) 0.030(2) 0.0106(19)
C9 0.061(2) 0.090(2) 0.0336(14) 0.0000(18) -0.0036(14) 0.0126(16)
C8 0.068(3) 0.064(2) 0.094(3) 0.0073(18) -0.004(2) 0.011(2)
C10 0.0422(17) 0.0527(16) 0.0507(16) 0.0089(13) 0.0088(13) 0.0028(14)

loop_
_atom_type_symbol
_atom_type_description
_atom_type_scat_dispersion_real
_atom_type_scat_dispersion_imag
_atom_type_scat_source
C C 0.0033 0.0016 'International Tables Vol C Tables 4.2.6.8 and 6.1.1.4'
H H 0.0000 0.0000 'International Tables Vol C Tables 4.2.6.8 and 6.1.1.4'
O O 0.0106 0.0060 'International Tables Vol C Tables 4.2.6.8 and 6.1.1.4'
S S 0.1246 0.1234 'International Tables Vol C Tables 4.2.6.8 and 6.1.1.4'

loop_
_geom_angle_atom_site_label_1
_geom_angle_atom_site_label_2
_geom_angle_atom_site_label_3
_geom_angle
_geom_angle_publ_flag
C7 S1 C2 97.42(16) yes
C8 S2 C2 99.37(16) yes
C1 O1 C9 116.0(2) yes
C1 C2 C6 108.0(2) ?
C1 C2 S1 113.79(18) yes
C6 C2 S1 108.1(2) yes
C1 C2 S2 110.58(17) yes
C6 C2 S2 110.6(2) yes
S1 C2 S2 105.72(15) yes
O1 C1 C10 115.5(2) yes
O1 C1 C3 112.3(2) yes
C10 C1 C3 109.7(2) ?
O1 C1 C2 106.8(2) yes
C10 C1 C2 104.8(2) ?
C3 C1 C2 107.1(2) yes
C3 C4 C5 108.5(3) ?
C3 C4 H41 114(3) ?
C5 C4 H41 104(3) ?
C10 C11 C5 114.9(3) yes
C10 C11 H11A 108.6 ?
C5 C11 H11A 108.6 ?
C10 C11 H11B 108.6 ?
C5 C11 H11B 108.6 ?
H11A C11 H11B 107.5 ?
C4 C3 C1 111.7(3) yes
C4 C3 H31 119(2) ?
C1 C3 H31 93.6(19) ?
C11 C5 C4 109.6(3) ?
C11 C5 C6 108.3(3) ?
C4 C5 C6 105.3(3) yes
C11 C5 H51 92(3) ?
C4 C5 H51 100(3) ?
C6 C5 H51 139(3) ?
C5 C6 C2 109.8(3) ?
C5 C6 H61 112(2) ?
C2 C6 H61 106(2) ?
C5 C6 H62 112(3) ?
C2 C6 H62 110(3) ?
H61 C6 H62 106(4) ?
C8 C7 S1 109.3(3) yes
C8 C7 H7A 109.8 ?
S1 C7 H7A 109.8 ?
C8 C7 H7B 109.8 ?
S1 C7 H7B 109.8 ?
H7A C7 H7B 108.3 ?
O1 C9 H9A 109.5 ?
O1 C9 H9B 109.5 ?
H9A C9 H9B 109.5 ?
O1 C9 H9C 109.5 ?
H9A C9 H9C 109.5 ?
H9B C9 H9C 109.5 ?
C7 C8 S2 113.9(3) yes
C7 C8 H8A 108.8 ?
S2 C8 H8A 108.8 ?
C7 C8 H8B 108.8 ?
S2 C8 H8B 108.8 ?
H8A C8 H8B 107.7 ?
C11 C10 C1 114.6(3) yes
C11 C10 H10A 108.6 ?
C1 C10 H10A 108.6 ?
C11 C10 H10B 108.6 ?
C1 C10 H10B 108.6 ?
H10A C10 H10B 107.6 ?

loop_
_geom_bond_atom_site_label_1
_geom_bond_atom_site_label_2
_geom_bond_site_symmetry_2
_geom_bond_distance
_geom_bond_publ_flag
S1 C7 . 1.811(4) yes
S1 C2 . 1.826(3) yes
S2 C8 . 1.782(5) yes
S2 C2 . 1.852(3) yes
O1 C1 . 1.412(3) yes
O1 C9 . 1.421(4) yes
C2 C1 . 1.554(4) yes
C2 C6 . 1.560(4) yes
C1 C10 . 1.507(4) yes
C1 C3 . 1.526(4) yes
C4 C3 . 1.521(5) yes
C4 C5 . 1.532(5) yes
C4 H41 . 1.09(7) ?
C11 C10 . 1.319(4) yes
C11 C5 . 1.488(5) yes
C11 H11A . 0.9700 ?
C11 H11B . 0.9700 ?
C3 H31 . 0.97(4) ?
C5 C6 . 1.547(6) yes
C5 H51 . 1.09(6) ?
C6 H61 . 0.87(4) ?
C6 H62 . 1.09(5) ?
C7 C8 . 1.462(6) yes
C7 H7A . 0.9700 ?
C7 H7B . 0.9700 ?
C9 H9A . 0.9600 ?
C9 H9B . 0.9600 ?
C9 H9C . 0.9600 ?
C8 H8A . 0.9700 ?
C8 H8B . 0.9700 ?
C10 H10A . 0.9700 ?
C10 H10B . 0.9700 ?

loop_
_geom_torsion_atom_site_label_1
_geom_torsion_atom_site_label_2
_geom_torsion_atom_site_label_3
_geom_torsion_atom_site_label_4
_geom_torsion
_geom_torsion_publ_flag
C7 S1 C2 C1 -91.5(2) ?
C7 S1 C2 C6 148.5(2) ?
C7 S1 C2 S2 30.1(2) yes
C8 S2 C2 C1 108.3(2) ?
C8 S2 C2 C6 -132.0(2) ?
C8 S2 C2 S1 -15.3(2) yes
C9 O1 C1 C10 55.4(4) ?
C9 O1 C1 C3 -71.4(3) yes
C9 O1 C1 C2 171.5(3) ?
C6 C2 C1 O1 176.4(2) ?
S1 C2 C1 O1 56.4(2) yes
S2 C2 C1 O1 -62.4(2) yes
C6 C2 C1 C10 -60.7(3) ?
S1 C2 C1 C10 179.34(17) ?
S2 C2 C1 C10 60.5(2) ?
C6 C2 C1 C3 55.8(3) ?
S1 C2 C1 C3 -64.2(2) ?
S2 C2 C1 C3 177.04(19) ?
C5 C4 C3 C1 2.8(4) ?
O1 C1 C3 C4 179.9(3) ?
C10 C1 C3 C4 50.1(3) ?
C2 C1 C3 C4 -63.1(3) ?
C10 C11 C5 C4 57.2(5) ?
C10 C11 C5 C6 -57.1(4) ?
C3 C4 C5 C11 -55.5(4) ?
C3 C4 C5 C6 60.8(3) ?
C11 C5 C6 C2 50.3(4) ?
C4 C5 C6 C2 -66.8(3) ?
C1 C2 C6 C5 7.1(3) ?
S1 C2 C6 C5 130.6(3) ?
S2 C2 C6 C5 -114.1(3) ?
C2 S1 C7 C8 -38.6(4) yes
S1 C7 C8 S2 32.1(4) yes
C2 S2 C8 C7 -10.1(4) yes
C5 C11 C10 C1 -0.6(5) ?
O1 C1 C10 C11 178.2(3) ?
C3 C1 C10 C11 -53.7(4) ?
C2 C1 C10 C11 61.0(4) ?

loop_
_cod_related_entry_id
_cod_related_entry_database
_cod_related_entry_code
1 ChemSpider 4410973
